data_4514564
loop_
_publ_author_name
'Proch\'azkov\'a, Eli\<ska'
'Cao, Cheng'
'Rawal, Aditya'
'Dra\<c\'insk\'y, Martin'
'Bhattacharyya, Saroj'
'C\'isa\<rov\'a, Ivana'
'Hook, James M.'
'Stenzel, Martina H.'

_publ_section_title
;
 Polymorphic Transformation of Drugs Induced by Glycopolymeric Vesicles
 Designed for Anticancer Therapy Probed by Solid-State NMR Spectroscopy.
;
_journal_issue 31
_journal_name_full 'ACS applied materials &amp; interfaces'
_journal_page_first 28278
_journal_page_last 28288
_journal_paper_doi 10.1021/acsami.9b05514
_journal_volume 11
_journal_year 2019
_chemical_absolute_configuration unk
_chemical_compound_source 'synthesized by the authors'
_chemical_formula_moiety 'C17 H14 N2'
_chemical_formula_sum 'C17 H14 N2'
_chemical_formula_weight 246.30
_space_group_crystal_system orthorhombic
_space_group_IT_number 33
_space_group_name_Hall 'P 2c -2n'
_space_group_name_H-M_alt 'P n a 21'
_symmetry_space_group_name_Hall 'P 2c -2n'
_symmetry_space_group_name_H-M 'P n a 21'
_atom_sites_solution_hydrogens mixed
_audit_creation_method SHELXL-2018/1
_cell_angle_alpha 90
_cell_angle_beta 90
_cell_angle_gamma 90
_cell_formula_units_Z 4
_cell_length_a 18.7736(14)
_cell_length_b 3.9630(3)
_cell_length_c 16.3170(10)
_cell_measurement_reflns_used 5665
_cell_measurement_temperature 120(2)
_cell_measurement_theta_max 67.0533
_cell_measurement_theta_min 3.5889
_cell_volume 1213.98(15)
_computing_cell_refinement 'SAINT V8.38A (Bruker AXS Inc., 2017)'
_computing_data_collection 'Bruker Instrument Service vV6.2.10'
_computing_data_reduction 'SAINT V8.38A (Bruker AXS Inc., 2017)'
_computing_structure_refinement 'SHELXL-2018/1 (Sheldrick, 2018)'
_computing_structure_solution 'SHELXT 2014/5 (Sheldrick, 2014)'
_diffrn_ambient_temperature 120(2)
_diffrn_measured_fraction_theta_full 0.986
_diffrn_measured_fraction_theta_max 0.986
_diffrn_measurement_device_type 'Bruker D8 VENTURE Kappa Duo PHOTON 100 CMOS'
_diffrn_measurement_method '\f and \w scans'
_diffrn_radiation_monochromator 'Helios Cu  multilayer optic'
_diffrn_radiation_type CuK\a
_diffrn_radiation_wavelength 1.54178
_diffrn_reflns_av_R_equivalents 0.0579
_diffrn_reflns_av_unetI/netI 0.0677
_diffrn_reflns_Laue_measured_fraction_full 0.986
_diffrn_reflns_Laue_measured_fraction_max 0.986
_diffrn_reflns_limit_h_max 22
_diffrn_reflns_limit_h_min -19
_diffrn_reflns_limit_k_max 4
_diffrn_reflns_limit_k_min -3
_diffrn_reflns_limit_l_max 19
_diffrn_reflns_limit_l_min -17
_diffrn_reflns_number 6413
_diffrn_reflns_point_group_measured_fraction_full 0.921
_diffrn_reflns_point_group_measured_fraction_max 0.921
_diffrn_reflns_theta_full 67.071
_diffrn_reflns_theta_max 67.071
_diffrn_reflns_theta_min 4.711
_diffrn_source 'I\mS  micro-focus sealed tube'
_exptl_absorpt_coefficient_mu 0.621
_exptl_absorpt_correction_T_max 0.96
_exptl_absorpt_correction_T_min 0.69
_exptl_absorpt_correction_type multi-scan
_exptl_absorpt_process_details
;
SADABS-2016/2 - Bruker AXS area detector scaling and absorption correction
;
_exptl_crystal_colour yellow
_exptl_crystal_density_diffrn 1.348
_exptl_crystal_description plate
_exptl_crystal_F_000 520
_exptl_crystal_size_max 0.374
_exptl_crystal_size_mid 0.266
_exptl_crystal_size_min 0.070
_refine_diff_density_max 0.253
_refine_diff_density_min -0.293
_refine_diff_density_rms 0.060
_refine_ls_abs_structure_details
;
 Flack x determined using 710 quotients [(I+)-(I-)]/[(I+)+(I-)]
 (Parsons, Flack and Wagner, Acta Cryst. B69 (2013) 249-259).
;
_refine_ls_abs_structure_Flack 0.5(6)
_refine_ls_extinction_method none
_refine_ls_goodness_of_fit_ref 1.138
_refine_ls_hydrogen_treatment constr
_refine_ls_matrix_type full
_refine_ls_number_parameters 174
_refine_ls_number_reflns 1995
_refine_ls_number_restraints 1
_refine_ls_restrained_S_all 1.138
_refine_ls_R_factor_all 0.0632
_refine_ls_R_factor_gt 0.0583
_refine_ls_shift/su_max 0.000
_refine_ls_shift/su_mean 0.000
_refine_ls_structure_factor_coef Fsqd
_refine_ls_weighting_details 'w=1/[\s^2^(Fo^2^)+(0.0482P)^2^+0.9057P] where P=(Fo^2^+2Fc^2^)/3'
_refine_ls_weighting_scheme calc
_refine_ls_wR_factor_gt 0.1383
_refine_ls_wR_factor_ref 0.1407
_reflns_Friedel_coverage 0.801
_reflns_Friedel_fraction_full 0.852
_reflns_Friedel_fraction_max 0.852
_reflns_number_gt 1816
_reflns_number_total 1995
_reflns_threshold_expression 'I > 2\s(I)'
_cod_data_source_file am9b05514_si_001.cif
_cod_data_source_block md_elipcitin_dracinsky
_cod_database_code 4514564
_shelx_shelxl_version_number 2018/1
_shelx_space_group_comment
;
The symmetry employed for this shelxl refinement is uniquely defined
by the following loop, which should always be used as a source of
symmetry information in preference to the above space-group names.
They are only intended as comments.
;
_shelx_estimated_absorpt_t_min 0.801
_shelx_estimated_absorpt_t_max 0.958

loop_
_space_group_symop_operation_xyz
'x, y, z'
'-x, -y, z+1/2'
'x+1/2, -y+1/2, z'
'-x+1/2, y+1/2, z+1/2'

loop_
_atom_site_label
_atom_site_type_symbol
_atom_site_fract_x
_atom_site_fract_y
_atom_site_fract_z
_atom_site_U_iso_or_equiv
_atom_site_adp_type
_atom_site_occupancy
_atom_site_site_symmetry_order
_atom_site_calc_flag
_atom_site_refinement_flags_posn
_atom_site_refinement_flags_adp
C1 C 0.7328(2) 0.8307(13) 0.3300(3) 0.0280(11) Uani 1 1 d . .
H1A H 0.701655 0.771198 0.286474 0.034 Uiso 1 1 calc R U
N2 N 0.7921(2) 0.9832(11) 0.3101(2) 0.0315(10) Uani 1 1 d . .
C3 C 0.8365(3) 1.0723(13) 0.3724(3) 0.0312(11) Uani 1 1 d . .
H3 H 0.879907 1.183061 0.359282 0.037 Uiso 1 1 calc R U
C4 C 0.8216(2) 1.0097(13) 0.4531(3) 0.0279(11) Uani 1 1 d . .
H4 H 0.854309 1.079288 0.494242 0.033 Uiso 1 1 calc R U
C5 C 0.7404(2) 0.7699(13) 0.5583(2) 0.0245(10) Uani 1 1 d . .
N6 N 0.64960(19) 0.4960(10) 0.6455(2) 0.0248(9) Uani 1 1 d . .
H1 H 0.675326 0.536853 0.702320 0.030 Uiso 1 1 d R U
C7 C 0.5395(2) 0.1948(14) 0.6896(3) 0.0306(12) Uani 1 1 d . .
H7 H 0.550271 0.199564 0.746458 0.037 Uiso 1 1 calc R U
C8 C 0.4773(3) 0.0483(14) 0.6612(3) 0.0342(12) Uani 1 1 d . .
H8 H 0.444785 -0.047511 0.699287 0.041 Uiso 1 1 calc R U
C9 C 0.4613(2) 0.0384(14) 0.5778(3) 0.0324(12) Uani 1 1 d . .
H9 H 0.418446 -0.065481 0.559922 0.039 Uiso 1 1 calc R U
C10 C 0.5070(2) 0.1778(13) 0.5210(3) 0.0285(11) Uani 1 1 d . .
H10 H 0.495386 0.171674 0.464339 0.034 Uiso 1 1 calc R U
C11 C 0.6457(2) 0.5746(12) 0.4264(2) 0.0236(10) Uani 1 1 d . .
C12 C 0.7105(2) 0.7453(12) 0.4106(2) 0.0233(10) Uani 1 1 d . .
C13 C 0.7576(2) 0.8415(12) 0.4761(2) 0.0217(10) Uani 1 1 d . .
C14 C 0.6778(2) 0.5980(12) 0.5718(2) 0.0219(10) Uani 1 1 d . .
C15 C 0.6297(2) 0.4986(12) 0.5074(3) 0.0232(10) Uani 1 1 d . .
C16 C 0.5702(2) 0.3273(13) 0.5468(3) 0.0249(10) Uani 1 1 d . .
C17 C 0.5855(2) 0.3343(13) 0.6324(3) 0.0247(10) Uani 1 1 d . .
C18 C 0.7855(2) 0.8805(14) 0.6301(3) 0.0278(11) Uani 1 1 d . .
H18A H 0.754530 0.950839 0.675354 0.042 Uiso 1 1 calc R U
H18B H 0.815731 1.070209 0.613545 0.042 Uiso 1 1 calc R U
H18C H 0.815542 0.692204 0.648048 0.042 Uiso 1 1 calc R U
C19 C 0.5938(3) 0.4733(14) 0.3599(3) 0.0322(12) Uani 1 1 d . .
H19A H 0.587249 0.227946 0.360775 0.048 Uiso 1 1 calc R U
H19B H 0.612612 0.541741 0.306377 0.048 Uiso 1 1 calc R U
H19C H 0.547911 0.584438 0.369385 0.048 Uiso 1 1 calc R U

loop_
_atom_site_aniso_label
_atom_site_aniso_U_11
_atom_site_aniso_U_22
_atom_site_aniso_U_33
_atom_site_aniso_U_23
_atom_site_aniso_U_13
_atom_site_aniso_U_12
C1 0.038(3) 0.032(3) 0.015(2) -0.002(2) -0.0021(17) 0.007(2)
N2 0.040(2) 0.037(3) 0.0180(19) 0.0004(18) 0.0002(16) 0.003(2)
C3 0.038(3) 0.033(3) 0.022(2) 0.001(2) 0.0023(18) -0.001(2)
C4 0.033(2) 0.031(3) 0.020(2) -0.0038(19) -0.0004(17) 0.002(2)
C5 0.028(2) 0.030(3) 0.016(2) -0.002(2) -0.0012(17) 0.0051(19)
N6 0.0275(19) 0.036(3) 0.0115(17) 0.0011(17) 0.0006(12) 0.0017(17)
C7 0.035(3) 0.035(3) 0.022(2) 0.005(2) 0.0040(18) 0.006(2)
C8 0.033(3) 0.036(3) 0.033(3) 0.006(2) 0.008(2) 0.005(2)
C9 0.029(2) 0.033(3) 0.036(3) -0.001(2) -0.0016(19) 0.001(2)
C10 0.032(2) 0.027(3) 0.026(2) 0.000(2) -0.0034(18) 0.005(2)
C11 0.034(2) 0.021(3) 0.016(2) -0.0025(19) -0.0018(17) 0.005(2)
C12 0.031(2) 0.023(3) 0.0152(19) -0.0011(19) -0.0011(17) 0.005(2)
C13 0.029(2) 0.019(3) 0.017(2) -0.0021(19) -0.0008(17) 0.0070(19)
C14 0.030(2) 0.023(3) 0.013(2) -0.0002(19) 0.0000(17) 0.0085(18)
C15 0.026(2) 0.024(3) 0.020(2) -0.001(2) 0.0003(17) 0.0064(18)
C16 0.028(2) 0.025(3) 0.023(2) 0.0000(19) -0.0004(17) 0.0077(19)
C17 0.029(2) 0.025(3) 0.020(2) 0.001(2) 0.0006(18) 0.0077(19)
C18 0.030(2) 0.038(3) 0.0153(19) -0.001(2) -0.0010(18) 0.002(2)
C19 0.040(3) 0.037(3) 0.019(2) 0.001(2) -0.0073(19) -0.001(2)

loop_
_atom_type_symbol
_atom_type_description
_atom_type_scat_dispersion_real
_atom_type_scat_dispersion_imag
_atom_type_scat_source
C C 0.0181 0.0091 'International Tables Vol C Tables 4.2.6.8 and 6.1.1.4'
H H 0.0000 0.0000 'International Tables Vol C Tables 4.2.6.8 and 6.1.1.4'
N N 0.0311 0.0180 'International Tables Vol C Tables 4.2.6.8 and 6.1.1.4'

loop_
_geom_angle_atom_site_label_1
_geom_angle_atom_site_label_2
_geom_angle_atom_site_label_3
_geom_angle
N2 C1 C12 126.3(4)
N2 C1 H1A 116.9
C12 C1 H1A 116.9
C1 N2 C3 117.1(4)
N2 C3 C4 123.1(5)
N2 C3 H3 118.4
C4 C3 H3 118.4
C3 C4 C13 120.7(4)
C3 C4 H4 119.7
C13 C4 H4 119.7
C14 C5 C13 116.6(4)
C14 C5 C18 119.9(4)
C13 C5 C18 123.4(4)
C14 N6 C17 109.7(3)
C14 N6 H1 123.1
C17 N6 H1 127.2
C8 C7 C17 117.9(4)
C8 C7 H7 121.1
C17 C7 H7 121.1
C7 C8 C9 121.3(5)
C7 C8 H8 119.3
C9 C8 H8 119.3
C10 C9 C8 120.8(5)
C10 C9 H9 119.6
C8 C9 H9 119.6
C9 C10 C16 119.9(4)
C9 C10 H10 120.1
C16 C10 H10 120.1
C15 C11 C12 117.7(4)
C15 C11 C19 119.0(4)
C12 C11 C19 123.3(4)
C11 C12 C1 122.5(4)
C11 C12 C13 121.3(4)
C1 C12 C13 116.2(4)
C5 C13 C4 122.6(4)
C5 C13 C12 120.8(4)
C4 C13 C12 116.6(4)
C5 C14 N6 127.9(4)
C5 C14 C15 123.7(4)
N6 C14 C15 108.4(4)
C11 C15 C14 119.9(4)
C11 C15 C16 133.4(4)
C14 C15 C16 106.7(4)
C10 C16 C17 118.5(4)
C10 C16 C15 136.0(4)
C17 C16 C15 105.5(4)
N6 C17 C7 128.7(4)
N6 C17 C16 109.7(4)
C7 C17 C16 121.7(4)
C5 C18 H18A 109.5
C5 C18 H18B 109.5
H18A C18 H18B 109.5
C5 C18 H18C 109.5
H18A C18 H18C 109.5
H18B C18 H18C 109.5
C11 C19 H19A 109.5
C11 C19 H19B 109.5
H19A C19 H19B 109.5
C11 C19 H19C 109.5
H19A C19 H19C 109.5
H19B C19 H19C 109.5

loop_
_geom_bond_atom_site_label_1
_geom_bond_atom_site_label_2
_geom_bond_distance
C1 N2 1.308(6)
C1 C12 1.420(6)
C1 H1A 0.9500
N2 C3 1.363(6)
C3 C4 1.368(6)
C3 H3 0.9500
C4 C13 1.424(6)
C4 H4 0.9500
C5 C14 1.375(6)
C5 C13 1.410(6)
C5 C18 1.511(6)
N6 C14 1.375(5)
N6 C17 1.380(6)
N6 H1 1.0577
C7 C8 1.384(7)
C7 C17 1.387(7)
C7 H7 0.9500
C8 C9 1.393(7)
C8 H8 0.9500
C9 C10 1.379(7)
C9 H9 0.9500
C10 C16 1.391(7)
C10 H10 0.9500
C11 C15 1.389(6)
C11 C12 1.414(6)
C11 C19 1.514(6)
C12 C13 1.439(6)
C14 C15 1.441(6)
C15 C16 1.456(6)
C16 C17 1.427(6)
C18 H18A 0.9800
C18 H18B 0.9800
C18 H18C 0.9800
C19 H19A 0.9800
C19 H19B 0.9800
C19 H19C 0.9800
